data_7228801
loop_
_publ_author_name
'El Aziz, Youssef'
'Mehrban, Nazia'
'Taylor, Peter G.'
'Birchall, Martin A.'
'Bowen, James'
'Bassindale, Alan R.'
'Pitak, Mateusz B.'
'Coles, Simon J.'

_publ_section_title
;
 Facile synthesis of novel hybrid POSS biomolecules via
 &#x201C;Click&#x201D; reactions
;
_journal_issue 59
_journal_name_full 'RSC Adv.'
_journal_page_first 37474
_journal_paper_doi 10.1039/C7RA07915J
_journal_volume 7
_journal_year 2017
_chemical_formula_moiety 'C72 H112 N8 O20 Si8'
_chemical_formula_sum 'C72 H112 N8 O20 Si8'
_chemical_formula_weight 1634.41
_space_group_crystal_system triclinic
_space_group_IT_number 2
_space_group_name_Hall '-P 1'
_space_group_name_H-M_alt 'P -1'
_symmetry_space_group_name_Hall '-P 1'
_symmetry_space_group_name_H-M 'P -1'
_atom_sites_solution_hydrogens mixed
_audit_creation_date 2016-11-02
_audit_creation_method
;
Olex2 1.2
(compiled 2016.09.09 svn.r3337 for OlexSys, GUI svn.r5227)
;
_audit_update_record
;
2016-11-02 deposited with the CCDC.
2017-07-24 downloaded from the CCDC.
;
_cell_angle_alpha 71.392(2)
_cell_angle_beta 74.675(3)
_cell_angle_gamma 70.560(2)
_cell_formula_units_Z 1
_cell_length_a 9.6202(3)
_cell_length_b 14.1254(3)
_cell_length_c 17.6565(6)
_cell_measurement_reflns_used 11931
_cell_measurement_temperature 100(2)
_cell_measurement_theta_max 29.4030
_cell_measurement_theta_min 2.2370
_cell_volume 2110.45(11)
_computing_cell_refinement 'CrysAlisPro 1.171.38.41 (Rigaku OD, 2015)'
_computing_data_collection 'CrysAlisPro 1.171.38.41 (Rigaku OD, 2015)'
_computing_data_reduction 'CrysAlisPro 1.171.38.41 (Rigaku OD, 2015)'
_computing_molecular_graphics 'Olex2 (Dolomanov et al., 2009)'
_computing_publication_material 'Olex2 (Dolomanov et al., 2009)'
_computing_structure_refinement 'ShelXL (Sheldrick, 2015)'
_computing_structure_solution
;
Superflip (Palatinus & Chapuis, 2007;Palatinus & van der Lee, 2008;
Palatinus et al., 2012)
;
_diffrn_ambient_temperature 100(2)
_diffrn_detector 'CCD area detector'
_diffrn_detector_area_resol_mean 28.5714
_diffrn_detector_type 'Rigaku HG Saturn724+ (2x2 bin mode)'
_diffrn_measured_fraction_theta_full 0.998
_diffrn_measured_fraction_theta_max 0.998
_diffrn_measurement_device 'four-circle \k diffractometer'
_diffrn_measurement_device_type 'Rigaku AFC12 (Right)'
_diffrn_measurement_method 'profile data from \w-scans'
_diffrn_measurement_specimen_support 'MiTeGen MicroMesh'
_diffrn_radiation_collimation 0.3
_diffrn_radiation_monochromator 'Confocal mirrors, HF Varimax'
_diffrn_radiation_probe x-ray
_diffrn_radiation_type 'Mo K\a'
_diffrn_radiation_wavelength 0.71075
_diffrn_radiation_xray_symbol K-L~3~
_diffrn_reflns_av_R_equivalents 0.0375
_diffrn_reflns_av_unetI/netI 0.0368
_diffrn_reflns_Laue_measured_fraction_full 0.998
_diffrn_reflns_Laue_measured_fraction_max 0.998
_diffrn_reflns_limit_h_max 13
_diffrn_reflns_limit_h_min -12
_diffrn_reflns_limit_k_max 19
_diffrn_reflns_limit_k_min -19
_diffrn_reflns_limit_l_max 21
_diffrn_reflns_limit_l_min -22
_diffrn_reflns_number 28211
_diffrn_reflns_point_group_measured_fraction_full 0.998
_diffrn_reflns_point_group_measured_fraction_max 0.998
_diffrn_reflns_theta_full 25.027
_diffrn_reflns_theta_max 25.027
_diffrn_reflns_theta_min 3.044
_diffrn_source 'Rotating Anode'
_diffrn_source_current 55.0
_diffrn_source_power 2.475
_diffrn_source_target Mo
_diffrn_source_type 'Rotating Anode'
_diffrn_source_voltage 45.0
_exptl_absorpt_coefficient_mu 0.198
_exptl_absorpt_correction_T_max 1.00000
_exptl_absorpt_correction_T_min 0.74869
_exptl_absorpt_correction_type multi-scan
_exptl_absorpt_process_details
;
CrysAlisPro 1.171.38.41 (Rigaku Oxford Diffraction, 2015)
Empirical absorption correction using spherical harmonics,
 implemented in SCALE3 ABSPACK scaling algorithm.
;
_exptl_crystal_colour colourless
_exptl_crystal_colour_primary colourless
_exptl_crystal_density_diffrn 1.286
_exptl_crystal_description 'long lath'
_exptl_crystal_F_000 872
_exptl_crystal_size_max 0.6
_exptl_crystal_size_mid 0.03
_exptl_crystal_size_min 0.015
_refine_diff_density_max 0.581
_refine_diff_density_min -0.368
_refine_diff_density_rms 0.063
_refine_ls_extinction_method none
_refine_ls_goodness_of_fit_ref 1.022
_refine_ls_hydrogen_treatment mixed
_refine_ls_matrix_type full
_refine_ls_number_parameters 522
_refine_ls_number_reflns 7434
_refine_ls_number_restraints 0
_refine_ls_restrained_S_all 1.022
_refine_ls_R_factor_all 0.0544
_refine_ls_R_factor_gt 0.0459
_refine_ls_shift/su_max 0.001
_refine_ls_shift/su_mean 0.000
_refine_ls_structure_factor_coef Fsqd
_refine_ls_weighting_details 'w=1/[\s^2^(Fo^2^)+(0.0717P)^2^+1.5898P] where P=(Fo^2^+2Fc^2^)/3'
_refine_ls_weighting_scheme calc
_refine_ls_wR_factor_gt 0.1215
_refine_ls_wR_factor_ref 0.1280
_reflns_Friedel_coverage 0.000
_reflns_number_gt 6345
_reflns_number_total 7434
_reflns_threshold_expression 'I > 2\s(I)'
_cod_data_source_file c7ra07915j2.cif
_cod_data_source_block compound2
_cod_original_cell_volume 2110.47(12)
_cod_database_code 7228801
_chemical_oxdiff_formula 'C72 H112 N8 O20 Si8'
_shelx_space_group_comment
;
The symmetry employed for this shelxl refinement is uniquely defined
by the following loop, which should always be used as a source of
symmetry information in preference to the above space-group names.
They are only intended as comments.
;
_shelx_estimated_absorpt_t_max 0.997
_shelx_estimated_absorpt_t_min 0.890
_reflns_odcompleteness_completeness 88.61
_reflns_odcompleteness_iscentric 1
_reflns_odcompleteness_theta 29.60
_olex2_refinement_description
;
1. Fixed Uiso
 At 1.2 times of:
  All C(H) groups, All C(H,H) groups, All C(H,H,H,H) groups
2. Others
 Sof(H25C)=Sof(H25D)=Sof(C23B)=Sof(H23C)=Sof(H23D)=Sof(C24B)=Sof(H24C)=
 Sof(H24D)=1-FVAR(1)
 Sof(H25A)=Sof(H25B)=Sof(C23A)=Sof(H23A)=Sof(H23B)=Sof(C24A)=Sof(H24A)=
 Sof(H24B)=FVAR(1)
3.a Secondary CH2 refined with riding coordinates:
 C1(H1A,H1B), C2(H2A,H2B), C3(H3A,H3B), C5(H5A,H5B), C6(H6A,H6B), C7(H7A,H7B),
 C10(H10A,H10B), C11(H11A,H11B), C12(H12A,H12B), C14(H14A,H14B), C15(H15A,H15B),
  C16(H16A,H16B), C19(H19A,H19B), C20(H20A,H20B), C21(H21A,H21B), C25(H25A,
 H25B), C25(H25C,H25D), C28(H28A,H28B), C29(H29A,H29B), C30(H30A,H30B),
 C32(H32A,H32B), C33(H33A,H33B), C34(H34A,H34B), C23A(H23A,H23B), C24A(H24A,
 H24B), C23B(H23C,H23D), C24B(H24C,H24D)
3.b :
 C9(H9), C18(H18), C27(H27), C36(H36)
;
_shelx_shelxl_version_number 2014/7
_olex2_submission_special_instructions 'No special instructions were received'
_oxdiff_exptl_absorpt_empirical_details
;
Empirical correction (ABSPACK) includes:
- Absorption correction using spherical harmonics
- Frame scaling
- Detector area scaling
;
_oxdiff_exptl_absorpt_empirical_full_max 1.458
_oxdiff_exptl_absorpt_empirical_full_min 0.594

loop_
_space_group_symop_operation_xyz
'x, y, z'
'-x, -y, -z'

loop_
_atom_site_label
_atom_site_type_symbol
_atom_site_fract_x
_atom_site_fract_y
_atom_site_fract_z
_atom_site_U_iso_or_equiv
_atom_site_adp_type
_atom_site_occupancy
_atom_site_site_symmetry_order
_atom_site_calc_flag
_atom_site_refinement_flags_posn
_atom_site_refinement_flags_occupancy
_atom_site_disorder_assembly
_atom_site_disorder_group
Si1 Si 0.76001(6) 0.34813(4) 0.00579(4) 0.01995(15) Uani 1 1 d . . . .
Si2 Si 0.57312(6) 0.45000(4) 0.14752(4) 0.02086(15) Uani 1 1 d . . . .
Si3 Si 0.28063(6) 0.43342(4) 0.11514(4) 0.02045(15) Uani 1 1 d . . . .
Si4 Si 0.53177(6) 0.66868(4) 0.02653(4) 0.02049(15) Uani 1 1 d . . . .
O1 O 0.70376(17) 0.38886(11) 0.08725(9) 0.0249(3) Uani 1 1 d . . . .
O2 O 0.41890(16) 0.41961(11) 0.15750(9) 0.0246(3) Uani 1 1 d . . . .
O3 O 0.21723(16) 0.55498(11) 0.07113(9) 0.0221(3) Uani 1 1 d . . . .
O4 O 0.54465(17) 0.57387(11) 0.10780(10) 0.0258(3) Uani 1 1 d . . . .
O5 O 0.34151(17) 0.36661(11) 0.04778(10) 0.0260(4) Uani 1 1 d . . . .
O6 O 0.36748(16) 0.69632(11) 0.00399(10) 0.0244(3) Uani 1 1 d . . . .
O7 O 1.25812(19) -0.08143(14) 0.18194(12) 0.0429(5) Uani 1 1 d . . . .
O8 O 0.5519(2) 0.04562(14) 0.32173(15) 0.0544(6) Uani 1 1 d . . . .
O9 O 0.03429(18) 0.07741(14) 0.33552(13) 0.0427(5) Uani 1 1 d . . . .
O10 O 0.23503(19) 1.08090(14) -0.15218(14) 0.0528(6) Uani 1 1 d . . . .
N1 N 1.0353(3) -0.03548(16) 0.14392(15) 0.0367(5) Uani 1 1 d . . . .
N2 N 0.7307(2) 0.11894(14) 0.31393(12) 0.0261(4) Uani 1 1 d . . . .
N3 N 0.2641(2) 0.10218(14) 0.29050(14) 0.0308(5) Uani 1 1 d . . . .
N4 N 0.4757(2) 1.01321(14) -0.13709(12) 0.0244(4) Uani 1 1 d . . . .
C1 C 0.9354(2) 0.24326(16) 0.01339(15) 0.0280(5) Uani 1 1 d . . . .
H1A H 0.9766 0.2265 -0.0399 0.034 Uiso 1 1 calc R . . .
H1B H 1.0094 0.2679 0.0263 0.034 Uiso 1 1 calc R . . .
C2 C 0.9141(3) 0.14345(17) 0.07904(16) 0.0320(6) Uani 1 1 d . . . .
H2A H 0.8724 0.1601 0.1323 0.038 Uiso 1 1 calc R . . .
H2B H 0.8409 0.1182 0.0660 0.038 Uiso 1 1 calc R . . .
C3 C 1.0569(3) 0.05986(19) 0.0848(2) 0.0456(7) Uani 1 1 d . . . .
H3A H 1.1010 0.0455 0.0309 0.055 Uiso 1 1 calc R . . .
H3B H 1.1284 0.0838 0.1005 0.055 Uiso 1 1 calc R . . .
C4 C 1.1381(2) -0.09855(18) 0.18713(16) 0.0306(5) Uani 1 1 d . . . .
C5 C 1.1043(3) -0.19763(18) 0.24434(16) 0.0318(5) Uani 1 1 d . . . .
H5A H 1.1137 -0.2023 0.3000 0.038 Uiso 1 1 calc R . . .
H5B H 0.9999 -0.1955 0.2454 0.038 Uiso 1 1 calc R . . .
C6 C 1.2103(3) -0.29285(19) 0.21791(16) 0.0354(6) Uani 1 1 d . . . .
H6A H 1.1913 -0.2922 0.1653 0.042 Uiso 1 1 calc R . . .
H6B H 1.3146 -0.2894 0.2095 0.042 Uiso 1 1 calc R . . .
C7 C 1.1942(3) -0.39384(19) 0.27894(16) 0.0347(6) Uani 1 1 d . . . .
H7A H 1.0870 -0.3924 0.2934 0.042 Uiso 1 1 calc R . . .
H7B H 1.2484 -0.4518 0.2530 0.042 Uiso 1 1 calc R . . .
C8 C 1.2504(3) -0.41435(17) 0.35299(16) 0.0321(6) Uani 1 1 d . . . .
C9 C 1.2995(3) -0.4308(2) 0.41225(19) 0.0440(7) Uani 1 1 d . . . .
H9 H 1.3390 -0.4440 0.4597 0.053 Uiso 1 1 calc R . . .
C10 C 0.6354(2) 0.41404(16) 0.24509(14) 0.0244(5) Uani 1 1 d . . . .
H10A H 0.6949 0.4607 0.2423 0.029 Uiso 1 1 calc R . . .
H10B H 0.5461 0.4256 0.2880 0.029 Uiso 1 1 calc R . . .
C11 C 0.7299(2) 0.30125(16) 0.26984(14) 0.0237(5) Uani 1 1 d . . . .
H11A H 0.8205 0.2894 0.2277 0.028 Uiso 1 1 calc R . . .
H11B H 0.7630 0.2897 0.3214 0.028 Uiso 1 1 calc R . . .
C12 C 0.6441(2) 0.22360(16) 0.28071(15) 0.0256(5) Uani 1 1 d . . . .
H12A H 0.5474 0.2403 0.3178 0.031 Uiso 1 1 calc R . . .
H12B H 0.6226 0.2282 0.2276 0.031 Uiso 1 1 calc R . . .
C13 C 0.6757(3) 0.03760(18) 0.33416(16) 0.0311(5) Uani 1 1 d . . . .
C14 C 0.7667(3) -0.06363(17) 0.38006(16) 0.0313(5) Uani 1 1 d . . . .
H14A H 0.8650 -0.0568 0.3815 0.038 Uiso 1 1 calc R . . .
H14B H 0.7843 -0.1190 0.3528 0.038 Uiso 1 1 calc R . . .
C15 C 0.6803(3) -0.09161(18) 0.46646(16) 0.0343(6) Uani 1 1 d . . . .
H15A H 0.6421 -0.0291 0.4878 0.041 Uiso 1 1 calc R . . .
H15B H 0.5927 -0.1123 0.4646 0.041 Uiso 1 1 calc R . . .
C16 C 0.7730(3) -0.17904(19) 0.52485(17) 0.0375(6) Uani 1 1 d . . . .
H16A H 0.8542 -0.1556 0.5316 0.045 Uiso 1 1 calc R . . .
H16B H 0.7084 -0.1942 0.5786 0.045 Uiso 1 1 calc R . . .
C17 C 0.8395(3) -0.27466(19) 0.49721(16) 0.0339(6) Uani 1 1 d . . . .
C18 C 0.8921(3) -0.3503(2) 0.47382(18) 0.0425(7) Uani 1 1 d . . . .
H18 H 0.9347 -0.4115 0.4549 0.051 Uiso 1 1 calc R . . .
C19 C 0.1250(2) 0.39312(17) 0.19237(14) 0.0270(5) Uani 1 1 d . . . .
H19A H 0.0688 0.4508 0.2183 0.032 Uiso 1 1 calc R . . .
H19B H 0.0562 0.3842 0.1638 0.032 Uiso 1 1 calc R . . .
C20 C 0.1644(3) 0.29418(17) 0.25974(15) 0.0287(5) Uani 1 1 d . . . .
H20A H 0.2423 0.2980 0.2849 0.034 Uiso 1 1 calc R . . .
H20B H 0.0744 0.2893 0.3023 0.034 Uiso 1 1 calc R . . .
C21 C 0.2209(3) 0.19746(17) 0.22825(15) 0.0302(5) Uani 1 1 d . . . .
H21A H 0.1415 0.1928 0.2046 0.036 Uiso 1 1 calc R . . .
H21B H 0.3084 0.2039 0.1843 0.036 Uiso 1 1 calc R . . .
C22 C 0.1688(3) 0.04886(18) 0.33798(17) 0.0343(6) Uani 1 1 d . . . .
C25 C 0.1947(3) -0.2125(2) 0.50191(16) 0.0360(6) Uani 1 1 d . . . .
H25A H 0.1287 -0.2286 0.5550 0.043 Uiso 0.538(7) 1 calc R P A 1
H25B H 0.1752 -0.2456 0.4655 0.043 Uiso 0.538(7) 1 calc R P A 1
H25C H 0.1380 -0.1750 0.5442 0.043 Uiso 0.462(7) 1 calc R P A 2
H25D H 0.1484 -0.2680 0.5077 0.043 Uiso 0.462(7) 1 calc R P A 2
C26 C 0.3509(3) -0.25891(19) 0.51353(15) 0.0332(6) Uani 1 1 d . . . .
C27 C 0.4760(3) -0.2977(2) 0.52337(17) 0.0387(6) Uani 1 1 d . . . .
H27 H 0.5768 -0.3290 0.5313 0.046 Uiso 1 1 calc R . . .
C28 C 0.5583(2) 0.78198(15) 0.04523(14) 0.0227(5) Uani 1 1 d . . . .
H28A H 0.4689 0.8102 0.0830 0.027 Uiso 1 1 calc R . . .
H28B H 0.6451 0.7577 0.0733 0.027 Uiso 1 1 calc R . . .
C29 C 0.5838(2) 0.87072(15) -0.02899(14) 0.0230(5) Uani 1 1 d . . . .
H29A H 0.6049 0.9238 -0.0115 0.028 Uiso 1 1 calc R . . .
H29B H 0.6731 0.8435 -0.0672 0.028 Uiso 1 1 calc R . . .
C30 C 0.4512(2) 0.92208(15) -0.07328(14) 0.0243(5) Uani 1 1 d . . . .
H30A H 0.4375 0.8720 -0.0973 0.029 Uiso 1 1 calc R . . .
H30B H 0.3590 0.9427 -0.0342 0.029 Uiso 1 1 calc R . . .
C31 C 0.3662(3) 1.08464(17) -0.17314(16) 0.0303(5) Uani 1 1 d . . . .
C32 C 0.4128(3) 1.17073(17) -0.24220(16) 0.0293(5) Uani 1 1 d . . . .
H32A H 0.4483 1.1466 -0.2926 0.035 Uiso 1 1 calc R . . .
H32B H 0.4979 1.1850 -0.2304 0.035 Uiso 1 1 calc R . . .
C33 C 0.2885(3) 1.27100(17) -0.25657(16) 0.0319(6) Uani 1 1 d . . . .
H33A H 0.2060 1.2588 -0.2725 0.038 Uiso 1 1 calc R . . .
H33B H 0.2484 1.2937 -0.2056 0.038 Uiso 1 1 calc R . . .
C34 C 0.3454(3) 1.35575(17) -0.32267(16) 0.0312(5) Uani 1 1 d . . . .
H34A H 0.4182 1.3739 -0.3030 0.037 Uiso 1 1 calc R . . .
H34B H 0.3995 1.3282 -0.3706 0.037 Uiso 1 1 calc R . . .
C35 C 0.2277(3) 1.45051(18) -0.34811(15) 0.0298(5) Uani 1 1 d . . . .
C36 C 0.1326(3) 1.52531(19) -0.36923(16) 0.0358(6) Uani 1 1 d . . . .
H36 H 0.0556 1.5858 -0.3863 0.043 Uiso 1 1 calc R . . .
C23A C 0.2439(8) -0.0599(5) 0.3817(4) 0.0271(14) Uani 0.538(7) 1 d . P A 1
H23A H 0.3451 -0.0635 0.3877 0.032 Uiso 0.538(7) 1 calc R P A 1
H23B H 0.2547 -0.1091 0.3498 0.032 Uiso 0.538(7) 1 calc R P A 1
C24A C 0.1499(5) -0.0896(3) 0.4647(3) 0.0285(14) Uani 0.538(7) 1 d . P A 1
H24A H 0.0427 -0.0650 0.4600 0.034 Uiso 0.538(7) 1 calc R P A 1
H24B H 0.1646 -0.0552 0.5017 0.034 Uiso 0.538(7) 1 calc R P A 1
C23B C 0.2252(9) -0.0411(6) 0.4135(6) 0.0336(19) Uani 0.462(7) 1 d . P A 2
H23C H 0.3350 -0.0559 0.4077 0.040 Uiso 0.462(7) 1 calc R P A 2
H23D H 0.1779 -0.0182 0.4641 0.040 Uiso 0.462(7) 1 calc R P A 2
C24B C 0.1860(6) -0.1382(4) 0.4190(3) 0.0307(17) Uani 0.462(7) 1 d . P A 2
H24C H 0.2560 -0.1727 0.3774 0.037 Uiso 0.462(7) 1 calc R P A 2
H24D H 0.0834 -0.1194 0.4078 0.037 Uiso 0.462(7) 1 calc R P A 2
H2 H 0.814(3) 0.1099(19) 0.3210(16) 0.028(7) Uiso 1 1 d . . . .
H4 H 0.557(3) 1.0183(18) -0.1471(14) 0.017(6) Uiso 1 1 d . . . .
H3 H 0.359(3) 0.081(2) 0.2994(18) 0.046(8) Uiso 1 1 d . . . .
H1 H 0.958(4) -0.041(3) 0.151(2) 0.051(10) Uiso 1 1 d . . . .

loop_
_atom_site_aniso_label
_atom_site_aniso_U_11
_atom_site_aniso_U_22
_atom_site_aniso_U_33
_atom_site_aniso_U_23
_atom_site_aniso_U_13
_atom_site_aniso_U_12
Si1 0.0211(3) 0.0119(3) 0.0261(3) -0.0023(2) -0.0060(2) -0.0044(2)
Si2 0.0253(3) 0.0131(3) 0.0243(3) -0.0012(2) -0.0075(2) -0.0062(2)
Si3 0.0221(3) 0.0142(3) 0.0248(3) -0.0024(2) -0.0048(2) -0.0066(2)
Si4 0.0249(3) 0.0111(3) 0.0261(3) -0.0024(2) -0.0067(2) -0.0062(2)
O1 0.0299(8) 0.0193(7) 0.0256(9) -0.0021(6) -0.0070(6) -0.0085(6)
O2 0.0263(8) 0.0185(7) 0.0285(9) -0.0016(6) -0.0076(6) -0.0075(6)
O3 0.0237(8) 0.0153(7) 0.0252(8) -0.0019(6) -0.0035(6) -0.0063(6)
O4 0.0343(9) 0.0142(7) 0.0289(9) -0.0007(6) -0.0105(7) -0.0074(6)
O5 0.0295(8) 0.0180(7) 0.0318(9) -0.0058(7) -0.0057(7) -0.0086(6)
O6 0.0271(8) 0.0138(7) 0.0332(9) -0.0027(6) -0.0086(7) -0.0072(6)
O7 0.0286(9) 0.0414(10) 0.0586(13) -0.0003(9) -0.0099(8) -0.0197(8)
O8 0.0356(10) 0.0312(10) 0.0977(18) 0.0096(10) -0.0362(11) -0.0163(8)
O9 0.0244(9) 0.0350(10) 0.0651(13) 0.0013(9) -0.0175(8) -0.0095(8)
O10 0.0281(10) 0.0353(10) 0.0845(16) 0.0187(10) -0.0222(10) -0.0182(8)
N1 0.0275(12) 0.0265(11) 0.0548(15) 0.0025(10) -0.0086(10) -0.0169(9)
N2 0.0191(10) 0.0198(9) 0.0380(12) 0.0007(8) -0.0114(8) -0.0064(8)
N3 0.0249(11) 0.0188(9) 0.0487(13) -0.0020(9) -0.0138(9) -0.0065(8)
N4 0.0182(10) 0.0170(9) 0.0386(12) -0.0018(8) -0.0071(8) -0.0089(8)
C1 0.0245(12) 0.0198(11) 0.0385(14) -0.0066(10) -0.0085(10) -0.0030(9)
C2 0.0283(12) 0.0213(11) 0.0447(15) -0.0065(11) -0.0024(10) -0.0095(10)
C3 0.0290(13) 0.0262(13) 0.069(2) 0.0075(13) -0.0084(13) -0.0101(11)
C4 0.0211(12) 0.0260(12) 0.0446(15) -0.0093(11) -0.0035(10) -0.0078(9)
C5 0.0261(12) 0.0289(12) 0.0397(15) -0.0043(11) -0.0048(10) -0.0115(10)
C6 0.0343(13) 0.0324(13) 0.0384(15) -0.0084(11) -0.0044(11) -0.0099(11)
C7 0.0327(13) 0.0275(12) 0.0425(16) -0.0089(11) -0.0043(11) -0.0082(10)
C8 0.0291(13) 0.0194(11) 0.0414(16) -0.0047(10) 0.0007(11) -0.0065(9)
C9 0.0431(16) 0.0393(15) 0.0432(17) -0.0038(13) -0.0084(13) -0.0091(12)
C10 0.0276(12) 0.0183(10) 0.0280(13) -0.0039(9) -0.0083(9) -0.0065(9)
C11 0.0244(11) 0.0197(10) 0.0263(12) -0.0014(9) -0.0088(9) -0.0061(9)
C12 0.0220(11) 0.0198(11) 0.0316(13) -0.0003(9) -0.0082(9) -0.0046(9)
C13 0.0245(12) 0.0238(12) 0.0431(15) -0.0013(11) -0.0107(10) -0.0074(9)
C14 0.0238(12) 0.0213(11) 0.0461(16) -0.0004(10) -0.0102(10) -0.0073(9)
C15 0.0249(12) 0.0250(12) 0.0477(16) -0.0063(11) -0.0045(11) -0.0042(10)
C16 0.0326(13) 0.0322(13) 0.0417(16) -0.0061(11) -0.0042(11) -0.0062(11)
C17 0.0252(12) 0.0298(13) 0.0408(15) -0.0005(11) -0.0075(10) -0.0066(10)
C18 0.0377(15) 0.0293(14) 0.0556(18) -0.0037(13) -0.0141(13) -0.0051(11)
C19 0.0265(12) 0.0219(11) 0.0315(13) -0.0032(10) -0.0027(10) -0.0106(9)
C20 0.0312(12) 0.0232(11) 0.0313(13) -0.0035(10) -0.0039(10) -0.0114(10)
C21 0.0293(12) 0.0233(11) 0.0365(14) -0.0048(10) -0.0095(10) -0.0049(9)
C22 0.0273(13) 0.0214(11) 0.0543(17) -0.0036(11) -0.0150(11) -0.0065(10)
C25 0.0341(13) 0.0367(14) 0.0384(15) 0.0011(11) -0.0091(11) -0.0193(11)
C26 0.0394(15) 0.0317(13) 0.0289(14) -0.0025(10) -0.0021(11) -0.0179(11)
C27 0.0329(14) 0.0426(15) 0.0396(16) -0.0070(12) -0.0056(11) -0.0130(12)
C28 0.0257(11) 0.0157(10) 0.0295(12) -0.0057(9) -0.0073(9) -0.0073(8)
C29 0.0224(11) 0.0139(10) 0.0346(13) -0.0071(9) -0.0035(9) -0.0078(8)
C30 0.0225(11) 0.0137(10) 0.0372(14) -0.0032(9) -0.0050(9) -0.0091(8)
C31 0.0265(12) 0.0203(11) 0.0454(15) -0.0009(10) -0.0116(10) -0.0112(9)
C32 0.0264(12) 0.0219(11) 0.0388(14) 0.0004(10) -0.0100(10) -0.0100(9)
C33 0.0263(12) 0.0236(12) 0.0427(15) 0.0016(10) -0.0084(10) -0.0105(10)
C34 0.0276(12) 0.0230(12) 0.0365(14) -0.0008(10) -0.0047(10) -0.0057(10)
C35 0.0347(13) 0.0248(12) 0.0305(13) -0.0049(10) -0.0029(10) -0.0130(11)
C36 0.0390(14) 0.0234(12) 0.0392(15) -0.0025(11) -0.0075(11) -0.0058(11)
C23A 0.026(3) 0.023(3) 0.030(4) -0.003(2) -0.003(3) -0.010(2)
C24A 0.026(2) 0.028(2) 0.032(3) -0.009(2) -0.002(2) -0.0094(19)
C23B 0.023(3) 0.030(4) 0.049(6) -0.009(4) -0.011(4) -0.006(3)
C24B 0.025(3) 0.029(3) 0.042(4) -0.008(2) -0.011(2) -0.009(2)

loop_
_atom_type_symbol
_atom_type_description
_atom_type_scat_dispersion_real
_atom_type_scat_dispersion_imag
_atom_type_scat_source
C C 0.0033 0.0016 'International Tables Vol C Tables 4.2.6.8 and 6.1.1.4'
H H 0.0000 0.0000 'International Tables Vol C Tables 4.2.6.8 and 6.1.1.4'
N N 0.0061 0.0033 'International Tables Vol C Tables 4.2.6.8 and 6.1.1.4'
O O 0.0106 0.0060 'International Tables Vol C Tables 4.2.6.8 and 6.1.1.4'
Si Si 0.0817 0.0704 'International Tables Vol C Tables 4.2.6.8 and 6.1.1.4'

loop_
_geom_angle_atom_site_label_1
_geom_angle_atom_site_label_2
_geom_angle_atom_site_label_3
_geom_angle
_geom_angle_site_symmetry_1
_geom_angle_site_symmetry_3
O1 Si1 O3 108.59(8) . 2_665
O1 Si1 O6 108.51(8) . 2_665
O1 Si1 C1 110.00(10) . .
O3 Si1 O6 109.40(8) 2_665 2_665
O3 Si1 C1 111.17(9) 2_665 .
O6 Si1 C1 109.13(9) 2_665 .
O1 Si2 O2 109.10(8) . .
O1 Si2 O4 109.04(8) . .
O1 Si2 C10 108.15(9) . .
O2 Si2 C10 111.89(9) . .
O4 Si2 O2 108.47(8) . .
O4 Si2 C10 110.17(9) . .
O2 Si3 O5 108.55(8) . .
O2 Si3 C19 110.58(10) . .
O3 Si3 O2 109.19(8) . .
O3 Si3 O5 109.41(8) . .
O3 Si3 C19 107.24(9) . .
O5 Si3 C19 111.83(9) . .
O4 Si4 O6 108.48(8) . .
O4 Si4 C28 109.32(9) . .
O5 Si4 O4 109.51(8) 2_665 .
O5 Si4 O6 109.08(8) 2_665 .
O5 Si4 C28 109.96(9) 2_665 .
O6 Si4 C28 110.48(9) . .
Si1 O1 Si2 150.63(11) . .
Si3 O2 Si2 146.29(11) . .
Si1 O3 Si3 147.37(10) 2_665 .
Si4 O4 Si2 147.51(11) . .
Si4 O5 Si3 149.50(10) 2_665 .
Si1 O6 Si4 146.58(10) 2_665 .
C3 N1 H1 114(3) . .
C4 N1 C3 122.0(2) . .
C4 N1 H1 124(3) . .
C12 N2 H2 119.2(18) . .
C13 N2 C12 121.9(2) . .
C13 N2 H2 118.9(18) . .
C21 N3 H3 117.8(19) . .
C22 N3 C21 123.4(2) . .
C22 N3 H3 118.7(19) . .
C30 N4 H4 114.8(18) . .
C31 N4 C30 122.69(19) . .
C31 N4 H4 122.5(18) . .
Si1 C1 H1A 109.0 . .
Si1 C1 H1B 109.0 . .
H1A C1 H1B 107.8 . .
C2 C1 Si1 112.87(16) . .
C2 C1 H1A 109.0 . .
C2 C1 H1B 109.0 . .
C1 C2 H2A 109.2 . .
C1 C2 H2B 109.2 . .
H2A C2 H2B 107.9 . .
C3 C2 C1 112.20(19) . .
C3 C2 H2A 109.2 . .
C3 C2 H2B 109.2 . .
N1 C3 C2 112.1(2) . .
N1 C3 H3A 109.2 . .
N1 C3 H3B 109.2 . .
C2 C3 H3A 109.2 . .
C2 C3 H3B 109.2 . .
H3A C3 H3B 107.9 . .
O7 C4 N1 123.2(2) . .
O7 C4 C5 120.0(2) . .
N1 C4 C5 116.8(2) . .
C4 C5 H5A 109.4 . .
C4 C5 H5B 109.4 . .
H5A C5 H5B 108.0 . .
C6 C5 C4 111.3(2) . .
C6 C5 H5A 109.4 . .
C6 C5 H5B 109.4 . .
C5 C6 H6A 109.0 . .
C5 C6 H6B 109.0 . .
H6A C6 H6B 107.8 . .
C7 C6 C5 113.1(2) . .
C7 C6 H6A 109.0 . .
C7 C6 H6B 109.0 . .
C6 C7 H7A 108.7 . .
C6 C7 H7B 108.7 . .
H7A C7 H7B 107.6 . .
C8 C7 C6 114.2(2) . .
C8 C7 H7A 108.7 . .
C8 C7 H7B 108.7 . .
C9 C8 C7 178.3(3) . .
C8 C9 H9 180.0 . .
Si2 C10 H10A 108.6 . .
Si2 C10 H10B 108.6 . .
H10A C10 H10B 107.6 . .
C11 C10 Si2 114.57(15) . .
C11 C10 H10A 108.6 . .
C11 C10 H10B 108.6 . .
C10 C11 H11A 109.1 . .
C10 C11 H11B 109.1 . .
H11A C11 H11B 107.9 . .
C12 C11 C10 112.36(17) . .
C12 C11 H11A 109.1 . .
C12 C11 H11B 109.1 . .
N2 C12 C11 110.34(18) . .
N2 C12 H12A 109.6 . .
N2 C12 H12B 109.6 . .
C11 C12 H12A 109.6 . .
C11 C12 H12B 109.6 . .
H12A C12 H12B 108.1 . .
O8 C13 N2 122.1(2) . .
O8 C13 C14 121.2(2) . .
N2 C13 C14 116.5(2) . .
C13 C14 H14A 110.0 . .
C13 C14 H14B 110.0 . .
C13 C14 C15 108.51(19) . .
H14A C14 H14B 108.4 . .
C15 C14 H14A 110.0 . .
C15 C14 H14B 110.0 . .
C14 C15 H15A 108.8 . .
C14 C15 H15B 108.8 . .
H15A C15 H15B 107.7 . .
C16 C15 C14 113.9(2) . .
C16 C15 H15A 108.8 . .
C16 C15 H15B 108.8 . .
C15 C16 H16A 109.0 . .
C15 C16 H16B 109.0 . .
H16A C16 H16B 107.8 . .
C17 C16 C15 113.1(2) . .
C17 C16 H16A 109.0 . .
C17 C16 H16B 109.0 . .
C18 C17 C16 178.9(3) . .
C17 C18 H18 180.0 . .
Si3 C19 H19A 107.9 . .
Si3 C19 H19B 107.9 . .
H19A C19 H19B 107.2 . .
C20 C19 Si3 117.76(16) . .
C20 C19 H19A 107.9 . .
C20 C19 H19B 107.9 . .
C19 C20 H20A 109.2 . .
C19 C20 H20B 109.2 . .
H20A C20 H20B 107.9 . .
C21 C20 C19 112.1(2) . .
C21 C20 H20A 109.2 . .
C21 C20 H20B 109.2 . .
N3 C21 C20 113.4(2) . .
N3 C21 H21A 108.9 . .
N3 C21 H21B 108.9 . .
C20 C21 H21A 108.9 . .
C20 C21 H21B 108.9 . .
H21A C21 H21B 107.7 . .
O9 C22 N3 123.1(2) . .
O9 C22 C23A 121.9(3) . .
O9 C22 C23B 118.3(4) . .
N3 C22 C23A 113.7(3) . .
N3 C22 C23B 117.2(4) . .
H25A C25 H25B 107.5 . .
H25C C25 H25D 108.1 . .
C26 C25 H25A 108.5 . .
C26 C25 H25B 108.5 . .
C26 C25 H25C 109.5 . .
C26 C25 H25D 109.5 . .
C26 C25 C24A 115.0(2) . .
C26 C25 C24B 110.7(3) . .
C24A C25 H25A 108.5 . .
C24A C25 H25B 108.5 . .
C24B C25 H25C 109.5 . .
C24B C25 H25D 109.5 . .
C27 C26 C25 178.9(3) . .
C26 C27 H27 180.0 . .
Si4 C28 H28A 108.1 . .
Si4 C28 H28B 108.1 . .
H28A C28 H28B 107.3 . .
C29 C28 Si4 116.81(15) . .
C29 C28 H28A 108.1 . .
C29 C28 H28B 108.1 . .
C28 C29 H29A 108.9 . .
C28 C29 H29B 108.9 . .
H29A C29 H29B 107.7 . .
C30 C29 C28 113.42(17) . .
C30 C29 H29A 108.9 . .
C30 C29 H29B 108.9 . .
N4 C30 C29 110.49(17) . .
N4 C30 H30A 109.6 . .
N4 C30 H30B 109.6 . .
C29 C30 H30A 109.6 . .
C29 C30 H30B 109.6 . .
H30A C30 H30B 108.1 . .
O10 C31 N4 122.3(2) . .
O10 C31 C32 121.9(2) . .
N4 C31 C32 115.8(2) . .
C31 C32 H32A 108.8 . .
C31 C32 H32B 108.8 . .
C31 C32 C33 113.8(2) . .
H32A C32 H32B 107.7 . .
C33 C32 H32A 108.8 . .
C33 C32 H32B 108.8 . .
C32 C33 H33A 109.4 . .
C32 C33 H33B 109.4 . .
H33A C33 H33B 108.0 . .
C34 C33 C32 111.02(19) . .
C34 C33 H33A 109.4 . .
C34 C33 H33B 109.4 . .
C33 C34 H34A 108.7 . .
C33 C34 H34B 108.7 . .
H34A C34 H34B 107.6 . .
C35 C34 C33 114.2(2) . .
C35 C34 H34A 108.7 . .
C35 C34 H34B 108.7 . .
C36 C35 C34 178.7(3) . .
C35 C36 H36 180.0 . .
C22 C23A H23A 109.8 . .
C22 C23A H23B 109.8 . .
C22 C23A C24A 109.3(5) . .
H23A C23A H23B 108.3 . .
C24A C23A H23A 109.8 . .
C24A C23A H23B 109.8 . .
C25 C24A H24A 109.4 . .
C25 C24A H24B 109.4 . .
C23A C24A C25 111.1(4) . .
C23A C24A H24A 109.4 . .
C23A C24A H24B 109.4 . .
H24A C24A H24B 108.0 . .
C22 C23B H23C 109.6 . .
C22 C23B H23D 109.6 . .
H23C C23B H23D 108.1 . .
C24B C23B C22 110.5(6) . .
C24B C23B H23C 109.6 . .
C24B C23B H23D 109.6 . .
C25 C24B H24C 109.4 . .
C25 C24B H24D 109.4 . .
C23B C24B C25 111.3(5) . .
C23B C24B H24C 109.4 . .
C23B C24B H24D 109.4 . .
H24C C24B H24D 108.0 . .

loop_
_geom_bond_atom_site_label_1
_geom_bond_atom_site_label_2
_geom_bond_distance
_geom_bond_site_symmetry_2
Si1 O1 1.6131(16) .
Si1 O3 1.6191(15) 2_665
Si1 O6 1.6192(15) 2_665
Si1 C1 1.841(2) .
Si2 O1 1.6171(16) .
Si2 O2 1.6290(15) .
Si2 O4 1.6211(15) .
Si2 C10 1.836(2) .
Si3 O2 1.6207(16) .
Si3 O3 1.6206(15) .
Si3 O5 1.6214(16) .
Si3 C19 1.849(2) .
Si4 O4 1.6202(16) .
Si4 O5 1.6198(16) 2_665
Si4 O6 1.6221(16) .
Si4 C28 1.841(2) .
O3 Si1 1.6192(15) 2_665
O5 Si4 1.6198(16) 2_665
O6 Si1 1.6192(15) 2_665
O7 C4 1.231(3) .
O8 C13 1.230(3) .
O9 C22 1.229(3) .
O10 C31 1.231(3) .
N1 C3 1.456(3) .
N1 C4 1.316(3) .
N1 H1 0.74(3) .
N2 C12 1.452(3) .
N2 C13 1.331(3) .
N2 H2 0.80(3) .
N3 C21 1.455(3) .
N3 C22 1.327(3) .
N3 H3 0.90(3) .
N4 C30 1.455(3) .
N4 C31 1.331(3) .
N4 H4 0.77(2) .
C1 H1A 0.9900 .
C1 H1B 0.9900 .
C1 C2 1.548(3) .
C2 H2A 0.9900 .
C2 H2B 0.9900 .
C2 C3 1.486(3) .
C3 H3A 0.9900 .
C3 H3B 0.9900 .
C4 C5 1.521(3) .
C5 H5A 0.9900 .
C5 H5B 0.9900 .
C5 C6 1.518(3) .
C6 H6A 0.9900 .
C6 H6B 0.9900 .
C6 C7 1.516(3) .
C7 H7A 0.9900 .
C7 H7B 0.9900 .
C7 C8 1.453(4) .
C8 C9 1.186(4) .
C9 H9 0.9500 .
C10 H10A 0.9900 .
C10 H10B 0.9900 .
C10 C11 1.535(3) .
C11 H11A 0.9900 .
C11 H11B 0.9900 .
C11 C12 1.519(3) .
C12 H12A 0.9900 .
C12 H12B 0.9900 .
C13 C14 1.507(3) .
C14 H14A 0.9900 .
C14 H14B 0.9900 .
C14 C15 1.529(4) .
C15 H15A 0.9900 .
C15 H15B 0.9900 .
C15 C16 1.525(4) .
C16 H16A 0.9900 .
C16 H16B 0.9900 .
C16 C17 1.467(4) .
C17 C18 1.174(4) .
C18 H18 0.9500 .
C19 H19A 0.9900 .
C19 H19B 0.9900 .
C19 C20 1.529(3) .
C20 H20A 0.9900 .
C20 H20B 0.9900 .
C20 C21 1.517(3) .
C21 H21A 0.9900 .
C21 H21B 0.9900 .
C22 C23A 1.509(7) .
C22 C23B 1.590(9) .
C25 H25A 0.9900 .
C25 H25B 0.9900 .
C25 H25C 0.9900 .
C25 H25D 0.9900 .
C25 C26 1.467(4) .
C25 C24A 1.598(5) .
C25 C24B 1.508(6) .
C26 C27 1.178(4) .
C27 H27 0.9500 .
C28 H28A 0.9900 .
C28 H28B 0.9900 .
C28 C29 1.528(3) .
C29 H29A 0.9900 .
C29 H29B 0.9900 .
C29 C30 1.521(3) .
C30 H30A 0.9900 .
C30 H30B 0.9900 .
C31 C32 1.515(3) .
C32 H32A 0.9900 .
C32 H32B 0.9900 .
C32 C33 1.518(3) .
C33 H33A 0.9900 .
C33 H33B 0.9900 .
C33 C34 1.517(3) .
C34 H34A 0.9900 .
C34 H34B 0.9900 .
C34 C35 1.467(3) .
C35 C36 1.174(3) .
C36 H36 0.9500 .
C23A H23A 0.9900 .
C23A H23B 0.9900 .
C23A C24A 1.517(8) .
C24A H24A 0.9900 .
C24A H24B 0.9900 .
C23B H23C 0.9900 .
C23B H23D 0.9900 .
C23B C24B 1.508(10) .
C24B H24C 0.9900 .
C24B H24D 0.9900 .

loop_
_geom_hbond_atom_site_label_D
_geom_hbond_atom_site_label_H
_geom_hbond_atom_site_label_A
_geom_hbond_distance_DH
_geom_hbond_distance_HA
_geom_hbond_distance_DA
_geom_hbond_angle_DHA
_geom_hbond_site_symmetry_A
N2 H2 O9 0.80(3) 2.09(3) 2.885(3) 176(3) 1_655
N4 H4 O7 0.77(2) 2.12(3) 2.863(3) 162(2) 2_765
N3 H3 O8 0.90(3) 1.87(3) 2.768(3) 176(3) .
N1 H1 O10 0.74(3) 2.11(3) 2.836(3) 166(3) 2_665

loop_
_geom_torsion_atom_site_label_1
_geom_torsion_atom_site_label_2
_geom_torsion_atom_site_label_3
_geom_torsion_atom_site_label_4
_geom_torsion
_geom_torsion_site_symmetry_1
_geom_torsion_site_symmetry_4
Si1 C1 C2 C3 -179.6(2) . .
Si2 C10 C11 C12 -61.8(2) . .
Si3 C19 C20 C21 -70.0(2) . .
Si4 C28 C29 C30 63.4(2) . .
O1 Si1 C1 C2 67.27(18) . .
O1 Si2 O2 Si3 -73.16(19) . .
O1 Si2 O4 Si4 39.2(2) . .
O1 Si2 C10 C11 -35.02(18) . .
O2 Si2 O1 Si1 42.3(2) . .
O2 Si2 O4 Si4 -79.4(2) . .
O2 Si2 C10 C11 85.15(17) . .
O2 Si3 O3 Si1 76.9(2) . 2_665
O2 Si3 O5 Si4 -44.6(2) . 2_665
O2 Si3 C19 C20 -42.5(2) . .
O3 Si1 O1 Si2 76.6(2) 2_665 .
O3 Si1 C1 C2 -172.41(16) 2_665 .
O3 Si3 O2 Si2 -45.4(2) . .
O3 Si3 O5 Si4 74.5(2) . 2_665
O3 Si3 C19 C20 -161.42(16) . .
O4 Si2 O1 Si1 -76.0(2) . .
O4 Si2 O2 Si3 45.5(2) . .
O4 Si2 C10 C11 -154.10(15) . .
O4 Si4 O6 Si1 -44.9(2) . 2_665
O4 Si4 C28 C29 167.13(15) . .
O5 Si3 O2 Si2 73.85(19) . .
O5 Si3 O3 Si1 -41.8(2) . 2_665
O5 Si3 C19 C20 78.63(19) . .
O5 Si4 O4 Si2 -39.8(2) 2_665 .
O5 Si4 O6 Si1 74.3(2) 2_665 2_665
O5 Si4 C28 C29 46.89(18) 2_665 .
O6 Si1 O1 Si2 -42.2(2) 2_665 .
O6 Si1 C1 C2 -51.66(19) 2_665 .
O6 Si4 O4 Si2 79.2(2) . .
O6 Si4 C28 C29 -73.57(17) . .
O7 C4 C5 C6 -65.1(3) . .
O8 C13 C14 C15 -62.9(3) . .
O9 C22 C23A C24A -46.6(6) . .
O9 C22 C23B C24B 59.4(7) . .
O10 C31 C32 C33 26.1(4) . .
N1 C4 C5 C6 113.7(3) . .
N2 C13 C14 C15 111.8(2) . .
N3 C22 C23A C24A 145.9(4) . .
N3 C22 C23B C24B -133.9(5) . .
N4 C31 C32 C33 -154.4(2) . .
C1 Si1 O1 Si2 -161.55(19) . .
C1 C2 C3 N1 -177.3(2) . .
C3 N1 C4 O7 1.1(4) . .
C3 N1 C4 C5 -177.7(2) . .
C4 N1 C3 C2 -147.0(3) . .
C4 C5 C6 C7 172.5(2) . .
C5 C6 C7 C8 -71.2(3) . .
C10 Si2 O1 Si1 164.24(19) . .
C10 Si2 O2 Si3 167.22(17) . .
C10 Si2 O4 Si4 157.78(19) . .
C10 C11 C12 N2 -172.77(19) . .
C12 N2 C13 O8 4.1(4) . .
C12 N2 C13 C14 -170.5(2) . .
C13 N2 C12 C11 175.4(2) . .
C13 C14 C15 C16 -167.3(2) . .
C14 C15 C16 C17 -56.5(3) . .
C19 Si3 O2 Si2 -163.12(17) . .
C19 Si3 O3 Si1 -163.29(18) . 2_665
C19 Si3 O5 Si4 -166.8(2) . 2_665
C19 C20 C21 N3 178.06(19) . .
C21 N3 C22 O9 -2.8(4) . .
C21 N3 C22 C23A 164.6(3) . .
C21 N3 C22 C23B -168.8(4) . .
C22 N3 C21 C20 87.3(3) . .
C22 C23A C24A C25 162.4(3) . .
C22 C23B C24B C25 -162.8(4) . .
C26 C25 C24A C23A 60.2(5) . .
C26 C25 C24B C23B -71.0(5) . .
C28 Si4 O4 Si2 -160.29(19) . .
C28 Si4 O6 Si1 -164.68(19) . 2_665
C28 C29 C30 N4 173.22(17) . .
C30 N4 C31 O10 3.5(4) . .
C30 N4 C31 C32 -176.0(2) . .
C31 N4 C30 C29 -165.0(2) . .
C31 C32 C33 C34 176.3(2) . .
C32 C33 C34 C35 171.8(2) . .
